data_1563168
loop_
_publ_author_name
'Peppel, Tim'
'K\"ockerling, Martin'

_publ_section_title
;
 (<i>S</i>)-Alanine ethyl ester tetracyanidoborate,
 (C~5~H~12~NO)[B(CN)~4~]
;
_journal_coeditor_code HB4385
_journal_issue 6
_journal_name_full IUCrData
_journal_page_first x210562
_journal_paper_doi 10.1107/S2414314621005629
_journal_volume 6
_journal_year 2021
_chemical_absolute_configuration syn
_chemical_formula_iupac 'C5 H12 N O2 +, C4 N4 B -'
_chemical_formula_moiety 'C5 H12 N O2 +, C4 N4 B -'
_chemical_formula_sum 'C9 H12 B N5 O2'
_chemical_formula_weight 233.05
_chemical_name_common
;
(<i>S</i>)-Alanine ethyl ester tetracyanidoborate
;
_chemical_name_systematic
;
1-Ethoxy-1-oxopropan-2-aminium tetracyanoborate
;
_space_group_crystal_system monoclinic
_space_group_IT_number 5
_space_group_name_Hall 'C 2y'
_space_group_name_H-M_alt 'C 1 2 1'
_atom_sites_solution_hydrogens geom
_atom_sites_solution_primary direct
_atom_sites_solution_secondary difmap
_audit_creation_method 'ciftab-2016 (M. K\"ockerling, 2016)'
_cell_angle_alpha 90
_cell_angle_beta 111.468(4)
_cell_angle_gamma 90
_cell_formula_units_Z 8
_cell_length_a 17.0590(10)
_cell_length_b 8.7467(4)
_cell_length_c 18.8550(10)
_cell_measurement_reflns_used 2564
_cell_measurement_temperature 173(2)
_cell_measurement_theta_max 25.528
_cell_measurement_theta_min 4.282
_cell_volume 2618.2(2)
_computing_cell_refinement
;
SAINT (Bruker, 2017)
;
_computing_data_collection
;
APEX2 (Bruker, 2017)
;
_computing_data_reduction
;
SAINT (Bruker, 2017)
;
_computing_molecular_graphics
;
DIAMOND (Brandenburg & Putz, 2019)
;
_computing_publication_material
;
publCIF (Westrip, 2010)
;
_computing_structure_refinement
;
SHELXT (Sheldrick, 2015a)
;
_computing_structure_solution
;
SHELXS (Sheldrick, 2015b)
;
_diffrn_ambient_temperature 173(2)
_diffrn_measured_fraction_theta_full 0.989
_diffrn_measured_fraction_theta_max 0.969
_diffrn_measurement_device_type 'Bruker APEXII CCD'
_diffrn_measurement_method '\f and \w scans'
_diffrn_radiation_source 'microfocus sealed tube'
_diffrn_radiation_type MoK\a
_diffrn_radiation_wavelength 0.71073
_diffrn_reflns_av_R_equivalents 0.0379
_diffrn_reflns_av_unetI/netI 0.0641
_diffrn_reflns_limit_h_max 24
_diffrn_reflns_limit_h_min -24
_diffrn_reflns_limit_k_max 12
_diffrn_reflns_limit_k_min -10
_diffrn_reflns_limit_l_max 26
_diffrn_reflns_limit_l_min -25
_diffrn_reflns_number 11976
_diffrn_reflns_theta_full 25.000
_diffrn_reflns_theta_max 31.040
_diffrn_reflns_theta_min 4.371
_exptl_absorpt_coefficient_mu 0.085
_exptl_absorpt_correction_type multi-scan
_exptl_absorpt_process_details
;
(SADABS; Bruker, 2017)
;
_exptl_crystal_colour colourless
_exptl_crystal_density_diffrn 1.182
_exptl_crystal_density_method none
_exptl_crystal_description block
_exptl_crystal_F_000 976
_exptl_crystal_size_max 0.270
_exptl_crystal_size_mid 0.180
_exptl_crystal_size_min 0.150
_refine_diff_density_max 0.377
_refine_diff_density_min -0.240
_refine_ls_abs_structure_details
;
Flack <i>x</i> determined using 1751 quotients
[(<i>I</i>^+^)-(<i>I</i>^-^)]/[(<i>I</i>^+^)+(<i>I</i>^-^)]
(Parsons et al., 2013)
;
_refine_ls_abs_structure_Flack 0.2(8)
_refine_ls_extinction_method none
_refine_ls_goodness_of_fit_ref 1.003
_refine_ls_hydrogen_treatment constr
_refine_ls_matrix_type full
_refine_ls_number_parameters 307
_refine_ls_number_reflns 7354
_refine_ls_number_restraints 1
_refine_ls_restrained_S_all 1.002
_refine_ls_R_factor_all 0.0857
_refine_ls_R_factor_gt 0.0531
_refine_ls_shift/su_max 0.000
_refine_ls_shift/su_mean 0.000
_refine_ls_structure_factor_coef Fsqd
_refine_ls_weighting_details 'w=1/[\s^2^(Fo^2^)+(0.0649P)^2^] where P=(Fo^2^+2Fc^2^)/3'
_refine_ls_weighting_scheme calc
_refine_ls_wR_factor_gt 0.1155
_refine_ls_wR_factor_ref 0.1328
_reflns_number_gt 5158
_reflns_number_total 7354
_reflns_threshold_expression 'I > 2\s(I)'
_cod_data_source_file hb4385sup1.cif
_cod_data_source_block I
_cod_original_cell_volume 2618.2(3)
_cod_original_sg_symbol_H-M 'C 2'
_cod_database_code 1563168
_shelx_space_group_comment
;
The symmetry employed for this shelxl refinement is uniquely defined
by the following loop  which should always be used as a source of
symmetry information in preference to the above space-group names.
They are only intended as comments.
;
_shelx_estimated_absorpt_t_min 0.977
_shelx_estimated_absorpt_t_max 0.987
_shelxl_version_number 201.4

loop_
_space_group_symop_operation_xyz
'x, y, z'
'-x, y, -z'
'x+1/2, y+1/2, z'
'-x+1/2, y+1/2, -z'

loop_
_atom_site_type_symbol
_atom_site_label
_atom_site_fract_x
_atom_site_fract_y
_atom_site_fract_z
_atom_site_U_iso_or_equiv
_atom_site_adp_type
_atom_site_calc_flag
_atom_site_occupancy
_atom_site_disorder_assembly
_atom_site_disorder_group
B B1 0.4401(2) 0.0236(3) 0.3575(2) 0.0267(6) Uani d 1 . .
C C1 0.4986(2) 0.1670(3) 0.3916(2) 0.0327(6) Uani d 1 . .
N N1 0.5418(2) 0.2686(3) 0.4167(2) 0.0494(7) Uani d 1 . .
C C2 0.4971(2) -0.1273(3) 0.3745(2) 0.0281(5) Uani d 1 . .
N N2 0.5371(2) -0.2346(3) 0.38550(10) 0.0405(6) Uani d 1 . .
C C3 0.3940(2) 0.0381(3) 0.2677(2) 0.0326(6) Uani d 1 . .
N N3 0.3621(2) 0.0434(3) 0.2032(2) 0.0505(7) Uani d 1 . .
C C4 0.3729(2) 0.0061(3) 0.3968(2) 0.0343(6) Uani d 1 . .
N N4 0.3242(2) -0.0082(4) 0.4246(2) 0.0524(7) Uani d 1 . .
B B2 0.4421(2) 0.4179(3) 0.8626(2) 0.0288(6) Uani d 1 . .
C C5 0.4893(2) 0.5759(3) 0.8893(2) 0.0378(6) Uani d 1 . .
N N5 0.5235(2) 0.6898(3) 0.9064(2) 0.0574(8) Uani d 1 . .
C C6 0.5081(2) 0.2830(3) 0.8927(2) 0.0345(6) Uani d 1 . .
N N6 0.5555(2) 0.1866(3) 0.9158(2) 0.0505(7) Uani d 1 . .
C C7 0.4013(2) 0.4174(4) 0.7723(2) 0.0396(7) Uani d 1 . .
N N7 0.3728(2) 0.4224(4) 0.7078(2) 0.0680(10) Uani d 1 . .
C C8 0.3709(2) 0.3968(3) 0.8974(2) 0.0304(5) Uani d 1 . .
N N8 0.3198(2) 0.3818(3) 0.9222(2) 0.0423(6) Uani d 1 . .
C C9 0.1899(2) 0.2660(3) 0.0774(2) 0.0485(8) Uani d 1 . .
H H9A 0.1933 0.2721 0.1304 0.073 Uiso calc 1 . .
H H9B 0.2436 0.2290 0.0762 0.073 Uiso calc 1 . .
H H9C 0.1447 0.1952 0.0491 0.073 Uiso calc 1 . .
C C10 0.1714(2) 0.4213(3) 0.04170(10) 0.0284(5) Uani d 1 . .
H H10A 0.1168 0.4582 0.0436 0.034 Uiso calc 1 . .
N N9 0.16510(10) 0.4193(2) -0.03920(10) 0.0251(4) Uani d 1 . .
H H9D 0.1236 0.3536 -0.0663 0.038 Uiso calc 1 . .
H H9E 0.2150 0.3881 -0.0414 0.038 Uiso calc 1 . .
H H9F 0.1529 0.5149 -0.0592 0.038 Uiso calc 1 . .
C C11 0.2398(2) 0.5319(3) 0.08480(10) 0.0290(5) Uani d 1 . .
O O1 0.28580(10) 0.5932(2) 0.05890(10) 0.0390(5) Uani d 1 . .
O O2 0.24290(10) 0.5455(2) 0.15600(10) 0.0417(5) Uani d 1 . .
C C12 0.3156(2) 0.6236(4) 0.2100(2) 0.0534(9) Uani d 1 . .
H H12A 0.3004 0.6699 0.2511 0.064 Uiso calc 1 . .
H H12B 0.3340 0.7064 0.1838 0.064 Uiso calc 1 . .
C C13 0.3855(2) 0.5119(6) 0.2431(2) 0.0690(10) Uani d 1 . .
H H13A 0.4347 0.5646 0.2791 0.103 Uiso calc 1 . .
H H13B 0.4003 0.4663 0.2022 0.103 Uiso calc 1 . .
H H13C 0.3674 0.4313 0.2699 0.103 Uiso calc 1 . .
C C14 0.6152(2) 0.5843(4) 0.5570(2) 0.0447(7) Uani d 1 . .
H H14A 0.6329 0.6107 0.6111 0.067 Uiso calc 1 . .
H H14B 0.5816 0.4904 0.5470 0.067 Uiso calc 1 . .
H H14C 0.5813 0.6678 0.5261 0.067 Uiso calc 1 . .
C C15 0.6923(2) 0.5598(3) 0.53650(10) 0.0262(5) Uani d 1 . .
H H15A 0.7255 0.6569 0.5462 0.031 Uiso calc 1 . .
N N10 0.66670(10) 0.5199(2) 0.45470(10) 0.0228(4) Uani d 1 . .
H H10B 0.7135 0.5058 0.4430 0.034 Uiso calc 1 . .
H H10C 0.6352 0.5971 0.4258 0.034 Uiso calc 1 . .
H H10D 0.6358 0.4323 0.4451 0.034 Uiso calc 1 . .
C C16 0.7477(2) 0.4339(3) 0.58360(10) 0.0246(5) Uani d 1 . .
O O3 0.76100(10) 0.3169(2) 0.55810(10) 0.0429(5) Uani d 1 . .
O O4 0.7763(2) 0.4724(3) 0.65590(10) 0.0500(6) Uani d 1 . .
C C17 0.8324(2) 0.3692(4) 0.7118(2) 0.0477(8) Uani d 1 . .
H H17A 0.8557 0.2922 0.6864 0.057 Uiso calc 1 . .
H H17B 0.8015 0.3151 0.7397 0.057 Uiso calc 1 . .
C C18 0.9012(2) 0.4620(6) 0.7653(2) 0.0650(10) Uani d 1 . .
H H18A 0.9405 0.3952 0.8037 0.097 Uiso calc 1 . .
H H18B 0.8776 0.5372 0.7904 0.097 Uiso calc 1 . .
H H18C 0.9313 0.5153 0.7371 0.097 Uiso calc 1 . .

loop_
_atom_site_aniso_label
_atom_site_aniso_U_11
_atom_site_aniso_U_22
_atom_site_aniso_U_33
_atom_site_aniso_U_12
_atom_site_aniso_U_13
_atom_site_aniso_U_23
B1 0.0240(10) 0.0280(10) 0.028(2) -0.0010(10) 0.0100(10) 0.0010(10)
C1 0.0350(10) 0.0330(10) 0.0300(10) -0.0010(10) 0.0120(10) 0.0010(10)
N1 0.057(2) 0.0420(10) 0.045(2) -0.0170(10) 0.0140(10) -0.0060(10)
C2 0.0270(10) 0.0310(10) 0.0290(10) -0.0010(10) 0.0130(10) 0.0040(10)
N2 0.0380(10) 0.0410(10) 0.045(2) 0.0070(10) 0.0180(10) 0.0090(10)
C3 0.0320(10) 0.0310(10) 0.033(2) -0.0010(10) 0.0100(10) 0.0020(10)
N3 0.051(2) 0.060(2) 0.0330(10) -0.0040(10) 0.0060(10) 0.0030(10)
C4 0.0290(10) 0.0380(10) 0.037(2) 0.0010(10) 0.0140(10) 0.0000(10)
N4 0.0410(10) 0.070(2) 0.055(2) 0.0020(10) 0.0280(10) -0.001(2)
B2 0.0280(10) 0.0280(10) 0.029(2) 0.0040(10) 0.0090(10) 0.0010(10)
C5 0.0270(10) 0.0360(10) 0.048(2) 0.0020(10) 0.0110(10) 0.0060(10)
N5 0.0390(10) 0.041(2) 0.081(2) -0.0060(10) 0.0090(10) 0.003(2)
C6 0.0370(10) 0.0350(10) 0.029(2) 0.0060(10) 0.0100(10) -0.0020(10)
N6 0.053(2) 0.046(2) 0.043(2) 0.0190(10) 0.0070(10) -0.0030(10)
C7 0.040(2) 0.045(2) 0.035(2) 0.0100(10) 0.0140(10) 0.0070(10)
N7 0.070(2) 0.098(3) 0.034(2) 0.023(2) 0.0150(10) 0.012(2)
C8 0.0290(10) 0.0280(10) 0.0300(10) 0.0020(10) 0.0060(10) -0.0020(10)
N8 0.0360(10) 0.0470(10) 0.046(2) 0.0010(10) 0.0190(10) 0.0010(10)
C9 0.077(2) 0.033(2) 0.034(2) -0.009(2) 0.018(2) 0.0020(10)
C10 0.0280(10) 0.0320(10) 0.0260(10) -0.0020(10) 0.0120(10) 0.0020(10)
N9 0.0260(10) 0.0231(9) 0.0250(10) -0.0002(8) 0.0083(8) -0.0007(8)
C11 0.0350(10) 0.0280(10) 0.0240(10) -0.0010(10) 0.0110(10) 0.0020(10)
O1 0.0470(10) 0.0410(10) 0.0330(10) -0.0185(9) 0.0192(9) -0.0055(8)
O2 0.0540(10) 0.0470(10) 0.0260(10) -0.0160(10) 0.0161(8) -0.0048(8)
C12 0.073(2) 0.056(2) 0.026(2) -0.030(2) 0.012(2) -0.0100(10)
C13 0.054(2) 0.100(3) 0.046(2) -0.014(2) 0.010(2) -0.022(2)
C14 0.049(2) 0.060(2) 0.0300(10) 0.027(2) 0.0200(10) 0.0090(10)
C15 0.0350(10) 0.0220(10) 0.0210(10) 0.0040(10) 0.0097(9) 0.0004(9)
N10 0.0255(9) 0.0230(9) 0.0210(10) 0.0000(8) 0.0092(7) 0.0005(7)
C16 0.0250(10) 0.0270(10) 0.0220(10) 0.0028(9) 0.0096(9) 0.0022(9)
O3 0.0590(10) 0.0320(10) 0.0320(10) 0.0192(9) 0.0095(9) -0.0016(8)
O4 0.0680(10) 0.0490(10) 0.0230(10) 0.0260(10) 0.0046(9) 0.0007(9)
C17 0.052(2) 0.062(2) 0.026(2) 0.027(2) 0.0100(10) 0.0130(10)
C18 0.041(2) 0.104(3) 0.048(2) 0.015(2) 0.014(2) 0.014(2)

loop_
_atom_type_symbol
_atom_type_description
_atom_type_scat_dispersion_real
_atom_type_scat_dispersion_imag
_atom_type_scat_source
C C 0.0034 0.0017 'International Tables Vol C Tables 4.2.6.8 and 6.1.1.4'
H H 0.0000 0.0000 'International Tables Vol C Tables 4.2.6.8 and 6.1.1.4'
B B 0.0014 0.0007 'International Tables Vol C Tables 4.2.6.8 and 6.1.1.4'
N N 0.0066 0.0034 'International Tables Vol C Tables 4.2.6.8 and 6.1.1.4'
O O 0.0114 0.0062 'International Tables Vol C Tables 4.2.6.8 and 6.1.1.4'

loop_
_geom_angle_atom_site_label_1
_geom_angle_atom_site_label_2
_geom_angle_atom_site_label_3
_geom_angle_site_symmetry_1
_geom_angle_site_symmetry_3
_geom_angle
C4 B1 C1 . . 110.0(2)
C4 B1 C3 . . 110.2(2)
C1 B1 C3 . . 111.2(2)
C4 B1 C2 . . 108.5(2)
C1 B1 C2 . . 109.0(2)
C3 B1 C2 . . 107.8(2)
N1 C1 B1 . . 178.8(3)
N2 C2 B1 . . 179.0(3)
N3 C3 B1 . . 177.5(3)
N4 C4 B1 . . 179.1(3)
C7 B2 C6 . . 111.0(2)
C7 B2 C5 . . 108.4(2)
C6 B2 C5 . . 108.9(2)
C7 B2 C8 . . 110.0(2)
C6 B2 C8 . . 108.3(2)
C5 B2 C8 . . 110.2(2)
N5 C5 B2 . . 177.8(3)
N6 C6 B2 . . 178.7(3)
N7 C7 B2 . . 177.6(4)
N8 C8 B2 . . 179.8(3)
C10 C9 H9A . . 109.5
C10 C9 H9B . . 109.5
H9A C9 H9B . . 109.5
C10 C9 H9C . . 109.5
H9A C9 H9C . . 109.5
H9B C9 H9C . . 109.5
N9 C10 C9 . . 112.0(2)
N9 C10 C11 . . 108.2(2)
C9 C10 C11 . . 110.3(2)
N9 C10 H10A . . 108.8
C9 C10 H10A . . 108.8
C11 C10 H10A . . 108.8
C10 N9 H9D . . 109.5
C10 N9 H9E . . 109.5
H9D N9 H9E . . 109.5
C10 N9 H9F . . 109.5
H9D N9 H9F . . 109.5
H9E N9 H9F . . 109.5
O1 C11 O2 . . 125.8(2)
O1 C11 C10 . . 124.3(2)
O2 C11 C10 . . 109.8(2)
C11 O2 C12 . . 117.2(2)
O2 C12 C13 . . 109.4(3)
O2 C12 H12A . . 109.8
C13 C12 H12A . . 109.8
O2 C12 H12B . . 109.8
C13 C12 H12B . . 109.8
H12A C12 H12B . . 108.2
C12 C13 H13A . . 109.5
C12 C13 H13B . . 109.5
H13A C13 H13B . . 109.5
C12 C13 H13C . . 109.5
H13A C13 H13C . . 109.5
H13B C13 H13C . . 109.5
C15 C14 H14A . . 109.5
C15 C14 H14B . . 109.5
H14A C14 H14B . . 109.5
C15 C14 H14C . . 109.5
H14A C14 H14C . . 109.5
H14B C14 H14C . . 109.5
N10 C15 C16 . . 108.8(2)
N10 C15 C14 . . 110.3(2)
C16 C15 C14 . . 111.6(2)
N10 C15 H15A . . 108.7
C16 C15 H15A . . 108.7
C14 C15 H15A . . 108.7
C15 N10 H10B . . 109.5
C15 N10 H10C . . 109.5
H10B N10 H10C . . 109.5
C15 N10 H10D . . 109.5
H10B N10 H10D . . 109.5
H10C N10 H10D . . 109.5
O3 C16 O4 . . 126.0(2)
O3 C16 C15 . . 124.2(2)
O4 C16 C15 . . 109.8(2)
C16 O4 C17 . . 119.4(2)
O4 C17 C18 . . 107.6(3)
O4 C17 H17A . . 110.2
C18 C17 H17A . . 110.2
O4 C17 H17B . . 110.2
C18 C17 H17B . . 110.2
H17A C17 H17B . . 108.5
C17 C18 H18A . . 109.5
C17 C18 H18B . . 109.5
H18A C18 H18B . . 109.5
C17 C18 H18C . . 109.5
H18A C18 H18C . . 109.5
H18B C18 H18C . . 109.5

loop_
_geom_bond_atom_site_label_1
_geom_bond_atom_site_label_2
_geom_bond_site_symmetry_2
_geom_bond_distance
B1 C4 . 1.585(4)
B1 C1 . 1.585(4)
B1 C3 . 1.591(4)
B1 C2 . 1.600(4)
C1 N1 . 1.142(4)
C2 N2 . 1.135(3)
C3 N3 . 1.137(3)
C4 N4 . 1.138(4)
B2 C7 . 1.585(4)
B2 C6 . 1.586(4)
B2 C5 . 1.586(4)
B2 C8 . 1.590(4)
C5 N5 . 1.140(4)
C6 N6 . 1.139(4)
C7 N7 . 1.134(4)
C8 N8 . 1.138(3)
C9 C10 . 1.497(4)
C9 H9A . 0.9800
C9 H9B . 0.9800
C9 H9C . 0.9800
C10 N9 . 1.489(3)
C10 C11 . 1.505(4)
C10 H10A . 1.0000
N9 H9D . 0.9100
N9 H9E . 0.9100
N9 H9F . 0.9100
C11 O1 . 1.192(3)
C11 O2 . 1.330(3)
O2 C12 . 1.455(3)
C12 C13 . 1.490(6)
C12 H12A . 0.9900
C12 H12B . 0.9900
C13 H13A . 0.9800
C13 H13B . 0.9800
C13 H13C . 0.9800
C14 C15 . 1.514(4)
C14 H14A . 0.9800
C14 H14B . 0.9800
C14 H14C . 0.9800
C15 N10 . 1.482(3)
C15 C16 . 1.510(3)
C15 H15A . 1.0000
N10 H10B . 0.9100
N10 H10C . 0.9100
N10 H10D . 0.9100
C16 O3 . 1.188(3)
C16 O4 . 1.312(3)
O4 C17 . 1.451(3)
C17 C18 . 1.479(5)
C17 H17A . 0.9900
C17 H17B . 0.9900
C18 H18A . 0.9800
C18 H18B . 0.9800
C18 H18C . 0.9800

loop_
_geom_hbond_atom_site_label_D
_geom_hbond_atom_site_label_H
_geom_hbond_atom_site_label_A
_geom_hbond_site_symmetry_A
_geom_hbond_distance_DH
_geom_hbond_distance_HA
_geom_hbond_distance_DA
_geom_hbond_angle_DHA
_geom_hbond_publ_flag
N9 H9F N6 3_454 0.91 2.16 2.920(3) 141 y
N10 H10B N4 3 0.91 2.05 2.953(3) 174 y
N10 H10D N1 . 0.91 2.07 2.961(3) 166 y
N9 H9E N8 1_554 0.91 2.14 3.001(3) 158 y
N10 H10C N2 1_565 0.91 2.15 3.015(3) 159 y
N9 H9D N5 3_444 0.91 2.14 3.017(3) 161 y
N9 H9F N3 4 0.91 2.64 3.147(3) 116 y

loop_
_geom_torsion_atom_site_label_1
_geom_torsion_atom_site_label_2
_geom_torsion_atom_site_label_3
_geom_torsion_atom_site_label_4
_geom_torsion_site_symmetry_1
_geom_torsion_site_symmetry_2
_geom_torsion_site_symmetry_3
_geom_torsion_site_symmetry_4
_geom_torsion
N9 C10 C11 O1 . . . . -7.2(3)
C9 C10 C11 O1 . . . . 115.7(3)
N9 C10 C11 O2 . . . . 175.3(2)
C9 C10 C11 O2 . . . . -61.9(3)
O1 C11 O2 C12 . . . . -9.5(4)
C10 C11 O2 C12 . . . . 168.1(2)
C11 O2 C12 C13 . . . . -86.1(3)
N10 C15 C16 O3 . . . . -6.3(3)
C14 C15 C16 O3 . . . . 115.6(3)
N10 C15 C16 O4 . . . . 175.1(2)
C14 C15 C16 O4 . . . . -63.0(3)
O3 C16 O4 C17 . . . . 2.5(4)
C15 C16 O4 C17 . . . . -178.9(3)
C16 O4 C17 C18 . . . . 136.5(3)

_cod_database_fobs_code 1563168
